data_4133158
loop_
_publ_author_name
'Zhang, Jianbo'
'Park, Sehoon'
'Chang, Sukbok'

_publ_section_title
;
 Catalytic Access to Bridged Sila- N-heterocycles from Piperidines via
 Cascade sp<sup>3</sup> and sp<sup>2</sup> C-Si Bond Formation.
;
_journal_issue 41
_journal_name_full 'Journal of the American Chemical Society'
_journal_page_first 13209
_journal_page_last 13213
_journal_paper_doi 10.1021/jacs.8b08733
_journal_volume 140
_journal_year 2018
_chemical_formula_sum 'C19 H22 F N Si'
_chemical_formula_weight 311.46
_space_group_crystal_system triclinic
_space_group_IT_number 2
_space_group_name_Hall '-P 1'
_space_group_name_H-M_alt 'P -1'
_atom_sites_solution_hydrogens geom
_audit_creation_method SHELXL-2018/3
_cell_angle_alpha 84.3339(17)
_cell_angle_beta 89.5971(18)
_cell_angle_gamma 71.2191(17)
_cell_formula_units_Z 2
_cell_length_a 8.3674(4)
_cell_length_b 9.8239(5)
_cell_length_c 10.5168(5)
_cell_measurement_reflns_used 9254
_cell_measurement_temperature 133(2)
_cell_measurement_theta_max 30.51
_cell_measurement_theta_min 3.08
_cell_volume 814.18(7)
_computing_cell_refinement 'Bruker APEXIII'
_computing_data_collection 'Bruker APEXIII'
_computing_data_reduction 'Bruker SAINT'
_computing_molecular_graphics ORTEP
_computing_publication_material CIFTAB
_computing_structure_refinement SHELXL
_computing_structure_solution SHELXS
_diffrn_ambient_temperature 133(2)
_diffrn_measured_fraction_theta_full 0.998
_diffrn_measured_fraction_theta_max 0.996
_diffrn_measurement_device_type 'Photon 100 CMOS detector'
_diffrn_measurement_method 'phi and omega scans'
_diffrn_radiation_type MoK\a
_diffrn_radiation_wavelength 0.71073
_diffrn_reflns_av_R_equivalents 0.0245
_diffrn_reflns_av_unetI/netI 0.0132
_diffrn_reflns_Laue_measured_fraction_full 0.998
_diffrn_reflns_Laue_measured_fraction_max 0.996
_diffrn_reflns_limit_h_max 11
_diffrn_reflns_limit_h_min -11
_diffrn_reflns_limit_k_max 14
_diffrn_reflns_limit_k_min -14
_diffrn_reflns_limit_l_max 15
_diffrn_reflns_limit_l_min -15
_diffrn_reflns_number 50292
_diffrn_reflns_point_group_measured_fraction_full 0.998
_diffrn_reflns_point_group_measured_fraction_max 0.996
_diffrn_reflns_theta_full 25.242
_diffrn_reflns_theta_max 30.578
_diffrn_reflns_theta_min 3.084
_diffrn_source 'fine-focus sealed tube'
_exptl_absorpt_coefficient_mu 0.151
_exptl_absorpt_correction_T_max 0.7461
_exptl_absorpt_correction_T_min 0.7276
_exptl_absorpt_correction_type multi-scan
_exptl_absorpt_process_details SADABS
_exptl_crystal_colour colourless
_exptl_crystal_density_diffrn 1.270
_exptl_crystal_description block
_exptl_crystal_F_000 332
_exptl_crystal_size_max 0.398
_exptl_crystal_size_mid 0.332
_exptl_crystal_size_min 0.320
_refine_diff_density_max 0.449
_refine_diff_density_min -0.376
_refine_diff_density_rms 0.049
_refine_ls_extinction_method none
_refine_ls_goodness_of_fit_ref 1.037
_refine_ls_hydrogen_treatment constr
_refine_ls_matrix_type full
_refine_ls_number_parameters 201
_refine_ls_number_reflns 4973
_refine_ls_number_restraints 0
_refine_ls_restrained_S_all 1.037
_refine_ls_R_factor_all 0.0409
_refine_ls_R_factor_gt 0.0354
_refine_ls_shift/su_max 0.000
_refine_ls_shift/su_mean 0.000
_refine_ls_structure_factor_coef Fsqd
_refine_ls_weighting_details 'w=1/[\s^2^(Fo^2^)+(0.0413P)^2^+0.4057P] where P=(Fo^2^+2Fc^2^)/3'
_refine_ls_weighting_scheme calc
_refine_ls_wR_factor_gt 0.0907
_refine_ls_wR_factor_ref 0.0944
_reflns_Friedel_coverage 0.000
_reflns_number_gt 4456
_reflns_number_total 4973
_reflns_threshold_expression 'I > 2\s(I)'
_cod_data_source_file ja8b08733_si_003.cif
_cod_data_source_block A039_002
_cod_depositor_comments
;
The following automatic conversions were performed:

data item '_exptl_absorpt_correction_type' value 'MULTI-SCAN' was
changed to 'multi-scan' in accordance with the
/home/saulius/struct/COD-crude-data/automatic-downloads/DataCite-retrospective/ACS/depositions/lib/dictionaries/cif_core.dic
dictionary named 'cif_core.dic' version 2.4.2 last updated on
2011-04-26.

Automatic conversion script
Id: cif_fix_values 6909 2019-04-08 15:41:33Z antanas 
;
_cod_database_code 4133158
_shelx_shelxl_version_number 2018/3
_shelx_space_group_comment
;
The symmetry employed for this shelxl refinement is uniquely defined
by the following loop, which should always be used as a source of
symmetry information in preference to the above space-group names.
They are only intended as comments.
;
_shelx_estimated_absorpt_t_min 0.942
_shelx_estimated_absorpt_t_max 0.953

loop_
_space_group_symop_operation_xyz
'x, y, z'
'-x, -y, -z'

loop_
_atom_site_label
_atom_site_type_symbol
_atom_site_fract_x
_atom_site_fract_y
_atom_site_fract_z
_atom_site_U_iso_or_equiv
_atom_site_adp_type
_atom_site_occupancy
_atom_site_site_symmetry_order
_atom_site_calc_flag
_atom_site_refinement_flags_posn
_atom_site_refinement_flags_adp
Si1 Si 0.25475(3) 0.18190(3) 0.26584(3) 0.01608(7) Uani 1 1 d . .
C1 C 0.35158(12) -0.01933(10) 0.26566(9) 0.01603(18) Uani 1 1 d . .
C2 C 0.27247(12) -0.11577(11) 0.31882(9) 0.01669(18) Uani 1 1 d . .
C3 C 0.34297(14) -0.26446(11) 0.33868(10) 0.01966(19) Uani 1 1 d . .
C4 C 0.50992(14) -0.32025(11) 0.30033(11) 0.0223(2) Uani 1 1 d . .
H4 H 0.565925 -0.421555 0.313283 0.027 Uiso 1 1 calc R U
C5 C 0.59571(14) -0.23160(11) 0.24395(11) 0.0212(2) Uani 1 1 d . .
H5 H 0.708680 -0.273037 0.218271 0.025 Uiso 1 1 calc R U
C6 C 0.51773(13) -0.08139(11) 0.22434(9) 0.01663(18) Uani 1 1 d . .
C7 C 0.24593(17) -0.35853(13) 0.39797(13) 0.0291(2) Uani 1 1 d . .
H7A H 0.216202 -0.334434 0.485157 0.044 Uiso 1 1 calc R U
H7B H 0.315736 -0.460294 0.400400 0.044 Uiso 1 1 calc R U
H7C H 0.142639 -0.342136 0.346965 0.044 Uiso 1 1 calc R U
F1 F 0.10994(8) -0.05711(7) 0.35709(6) 0.02250(14) Uani 1 1 d . .
N1 N 0.61257(11) 0.00183(10) 0.16269(8) 0.01883(17) Uani 1 1 d . .
C8 C 0.51479(14) 0.14615(12) 0.10327(10) 0.0208(2) Uani 1 1 d . .
H8A H 0.426936 0.137491 0.044993 0.025 Uiso 1 1 calc R U
H8B H 0.590661 0.187368 0.051551 0.025 Uiso 1 1 calc R U
C9 C 0.42958(14) 0.24991(11) 0.20330(10) 0.01998(19) Uani 1 1 d . .
H9 H 0.377316 0.348696 0.157801 0.024 Uiso 1 1 calc R U
C10 C 0.56467(14) 0.25671(12) 0.29938(11) 0.0224(2) Uani 1 1 d . .
H10A H 0.634632 0.310982 0.256491 0.027 Uiso 1 1 calc R U
H10B H 0.507884 0.310086 0.370965 0.027 Uiso 1 1 calc R U
C11 C 0.67950(14) 0.10675(12) 0.35288(10) 0.0213(2) Uani 1 1 d . .
H11A H 0.774313 0.116711 0.402766 0.026 Uiso 1 1 calc R U
H11B H 0.614797 0.060046 0.411239 0.026 Uiso 1 1 calc R U
C12 C 0.74946(13) 0.01161(12) 0.24569(10) 0.0214(2) Uani 1 1 d . .
H12A H 0.825553 0.052179 0.193565 0.026 Uiso 1 1 calc R U
H12B H 0.816478 -0.086516 0.283330 0.026 Uiso 1 1 calc R U
C13 C 0.07242(13) 0.25066(11) 0.14798(10) 0.01745(18) Uani 1 1 d . .
C14 C -0.05345(14) 0.38422(12) 0.15563(10) 0.0220(2) Uani 1 1 d . .
H14 H -0.048899 0.439224 0.224101 0.026 Uiso 1 1 calc R U
C15 C -0.18499(15) 0.43794(12) 0.06495(11) 0.0253(2) Uani 1 1 d . .
H15 H -0.268665 0.528857 0.071800 0.030 Uiso 1 1 calc R U
C16 C -0.19381(15) 0.35866(12) -0.03537(11) 0.0240(2) Uani 1 1 d . .
H16 H -0.284193 0.394585 -0.096693 0.029 Uiso 1 1 calc R U
C17 C -0.07009(15) 0.22665(12) -0.04583(11) 0.0249(2) Uani 1 1 d . .
H17 H -0.075138 0.172549 -0.114869 0.030 Uiso 1 1 calc R U
C18 C 0.06141(14) 0.17353(12) 0.04485(11) 0.0220(2) Uani 1 1 d . .
H18 H 0.145445 0.083134 0.036697 0.026 Uiso 1 1 calc R U
C19 C 0.18680(15) 0.23429(12) 0.42830(11) 0.0244(2) Uani 1 1 d . .
H19A H 0.133071 0.339283 0.423838 0.037 Uiso 1 1 calc R U
H19B H 0.285528 0.204918 0.486612 0.037 Uiso 1 1 calc R U
H19C H 0.106114 0.186183 0.459818 0.037 Uiso 1 1 calc R U

loop_
_atom_site_aniso_label
_atom_site_aniso_U_11
_atom_site_aniso_U_22
_atom_site_aniso_U_33
_atom_site_aniso_U_23
_atom_site_aniso_U_13
_atom_site_aniso_U_12
Si1 0.01619(13) 0.01395(13) 0.01698(13) -0.00148(9) -0.00131(9) -0.00330(10)
C1 0.0161(4) 0.0158(4) 0.0159(4) -0.0023(3) -0.0018(3) -0.0045(3)
C2 0.0147(4) 0.0187(4) 0.0166(4) -0.0032(3) -0.0014(3) -0.0047(3)
C3 0.0244(5) 0.0170(4) 0.0188(4) -0.0024(3) -0.0013(4) -0.0082(4)
C4 0.0258(5) 0.0152(4) 0.0240(5) -0.0041(4) -0.0018(4) -0.0031(4)
C5 0.0185(5) 0.0196(5) 0.0237(5) -0.0070(4) 0.0013(4) -0.0022(4)
C6 0.0178(4) 0.0188(4) 0.0138(4) -0.0042(3) -0.0004(3) -0.0058(3)
C7 0.0345(6) 0.0208(5) 0.0346(6) -0.0004(4) 0.0043(5) -0.0133(5)
F1 0.0150(3) 0.0237(3) 0.0285(3) -0.0019(2) 0.0020(2) -0.0060(2)
N1 0.0183(4) 0.0226(4) 0.0168(4) -0.0031(3) 0.0009(3) -0.0079(3)
C8 0.0246(5) 0.0247(5) 0.0147(4) 0.0017(4) -0.0014(4) -0.0111(4)
C9 0.0224(5) 0.0174(4) 0.0202(5) 0.0013(3) -0.0031(4) -0.0072(4)
C10 0.0241(5) 0.0202(5) 0.0252(5) -0.0034(4) -0.0030(4) -0.0100(4)
C11 0.0218(5) 0.0233(5) 0.0196(5) -0.0036(4) -0.0039(4) -0.0077(4)
C12 0.0164(4) 0.0258(5) 0.0229(5) -0.0043(4) -0.0002(4) -0.0075(4)
C13 0.0173(4) 0.0163(4) 0.0179(4) -0.0006(3) 0.0000(3) -0.0046(3)
C14 0.0233(5) 0.0187(5) 0.0209(5) -0.0035(4) -0.0018(4) -0.0020(4)
C15 0.0243(5) 0.0200(5) 0.0254(5) -0.0008(4) -0.0037(4) 0.0008(4)
C16 0.0235(5) 0.0235(5) 0.0226(5) 0.0024(4) -0.0058(4) -0.0055(4)
C17 0.0277(5) 0.0238(5) 0.0227(5) -0.0045(4) -0.0048(4) -0.0068(4)
C18 0.0217(5) 0.0185(5) 0.0236(5) -0.0044(4) -0.0025(4) -0.0027(4)
C19 0.0287(5) 0.0219(5) 0.0202(5) -0.0042(4) 0.0000(4) -0.0043(4)

loop_
_atom_type_symbol
_atom_type_description
_atom_type_scat_dispersion_real
_atom_type_scat_dispersion_imag
_atom_type_scat_source
C C 0.0033 0.0016 'International Tables Vol C Tables 4.2.6.8 and 6.1.1.4'
H H 0.0000 0.0000 'International Tables Vol C Tables 4.2.6.8 and 6.1.1.4'
N N 0.0061 0.0033 'International Tables Vol C Tables 4.2.6.8 and 6.1.1.4'
F F 0.0171 0.0103 'International Tables Vol C Tables 4.2.6.8 and 6.1.1.4'
Si Si 0.0817 0.0704 'International Tables Vol C Tables 4.2.6.8 and 6.1.1.4'

loop_
_geom_angle_atom_site_label_1
_geom_angle_atom_site_label_2
_geom_angle_atom_site_label_3
_geom_angle
C19 Si1 C13 110.79(5)
C19 Si1 C1 111.92(5)
C13 Si1 C1 109.67(4)
C19 Si1 C9 113.34(5)
C13 Si1 C9 108.26(5)
C1 Si1 C9 102.50(5)
C2 C1 C6 116.10(9)
C2 C1 Si1 122.40(7)
C6 C1 Si1 121.12(7)
F1 C2 C3 116.91(9)
F1 C2 C1 116.71(9)
C3 C2 C1 126.37(9)
C2 C3 C4 115.29(10)
C2 C3 C7 121.91(10)
C4 C3 C7 122.79(10)
C5 C4 C3 121.72(10)
C4 C5 C6 120.78(10)
C5 C6 C1 119.66(9)
C5 C6 N1 117.39(9)
C1 C6 N1 122.95(9)
C6 N1 C8 116.16(8)
C6 N1 C12 112.70(8)
C8 N1 C12 110.01(8)
N1 C8 C9 112.24(8)
C10 C9 C8 109.42(9)
C10 C9 Si1 118.25(7)
C8 C9 Si1 104.12(7)
C11 C10 C9 112.63(9)
C12 C11 C10 111.19(9)
N1 C12 C11 111.48(8)
C14 C13 C18 117.39(9)
C14 C13 Si1 121.46(8)
C18 C13 Si1 121.08(8)
C15 C14 C13 121.40(10)
C16 C15 C14 120.01(10)
C15 C16 C17 119.78(10)
C16 C17 C18 120.02(10)
C17 C18 C13 121.40(10)

loop_
_geom_bond_atom_site_label_1
_geom_bond_atom_site_label_2
_geom_bond_distance
Si1 C19 1.8652(11)
Si1 C13 1.8756(10)
Si1 C1 1.8799(10)
Si1 C9 1.8835(11)
C1 C2 1.3936(14)
C1 C6 1.4112(14)
C2 F1 1.3700(11)
C2 C3 1.3828(14)
C3 C4 1.3990(16)
C3 C7 1.5048(15)
C4 C5 1.3857(16)
C5 C6 1.4027(14)
C6 N1 1.4228(13)
N1 C8 1.4681(14)
N1 C12 1.4781(13)
C8 C9 1.5451(15)
C9 C10 1.5431(15)
C10 C11 1.5305(15)
C11 C12 1.5276(15)
C13 C14 1.4025(14)
C13 C18 1.4027(14)
C14 C15 1.3931(15)
C15 C16 1.3877(16)
C16 C17 1.3884(16)
C17 C18 1.3926(15)

loop_
_geom_torsion_atom_site_label_1
_geom_torsion_atom_site_label_2
_geom_torsion_atom_site_label_3
_geom_torsion_atom_site_label_4
_geom_torsion
C19 Si1 C1 C2 50.82(10)
C13 Si1 C1 C2 -72.56(9)
C9 Si1 C1 C2 172.60(8)
C19 Si1 C1 C6 -121.86(8)
C13 Si1 C1 C6 114.76(8)
C9 Si1 C1 C6 -0.08(9)
C6 C1 C2 F1 -178.78(8)
Si1 C1 C2 F1 8.19(12)
C6 C1 C2 C3 2.42(15)
Si1 C1 C2 C3 -170.61(8)
F1 C2 C3 C4 -179.00(9)
C1 C2 C3 C4 -0.20(16)
F1 C2 C3 C7 0.76(15)
C1 C2 C3 C7 179.56(10)
C2 C3 C4 C5 -1.36(15)
C7 C3 C4 C5 178.88(11)
C3 C4 C5 C6 0.59(16)
C4 C5 C6 C1 1.76(15)
C4 C5 C6 N1 -178.31(9)
C2 C1 C6 C5 -3.09(14)
Si1 C1 C6 C5 170.03(8)
C2 C1 C6 N1 176.98(9)
Si1 C1 C6 N1 -9.90(13)
C5 C6 N1 C8 159.26(9)
C1 C6 N1 C8 -20.81(13)
C5 C6 N1 C12 -72.51(11)
C1 C6 N1 C12 107.41(11)
C6 N1 C8 C9 68.15(11)
C12 N1 C8 C9 -61.38(11)
N1 C8 C9 C10 55.44(11)
N1 C8 C9 Si1 -71.87(9)
C19 Si1 C9 C10 35.08(10)
C13 Si1 C9 C10 158.40(8)
C1 Si1 C9 C10 -85.73(8)
C19 Si1 C9 C8 156.70(7)
C13 Si1 C9 C8 -79.98(7)
C1 Si1 C9 C8 35.89(7)
C8 C9 C10 C11 -49.54(12)
Si1 C9 C10 C11 69.34(11)
C9 C10 C11 C12 50.12(12)
C6 N1 C12 C11 -70.80(11)
C8 N1 C12 C11 60.57(11)
C10 C11 C12 N1 -55.04(12)
C19 Si1 C13 C14 35.72(10)
C1 Si1 C13 C14 159.76(9)
C9 Si1 C13 C14 -89.14(10)
C19 Si1 C13 C18 -147.54(9)
C1 Si1 C13 C18 -23.50(10)
C9 Si1 C13 C18 87.60(9)
C18 C13 C14 C15 0.42(17)
Si1 C13 C14 C15 177.28(9)
C13 C14 C15 C16 0.25(18)
C14 C15 C16 C17 -0.78(18)
C15 C16 C17 C18 0.62(18)
C16 C17 C18 C13 0.07(18)
C14 C13 C18 C17 -0.58(16)
Si1 C13 C18 C17 -177.45(9)
